data_7248175
loop_
_publ_author_name
'Ai, Lei'
'Sun, Zhigang'
'Jiang, Linwen'
'Pan, Jianguo'
'Zheng, Yanqing'
'Pan, Shangke'

_publ_section_title
;
 Piezoelectric properties of (Sr0.2Ca0.8)3TaGa3Si2O14 and Ca3TaGa3Si2O14
 single crystals grown via vertical Bridgman method
;
_journal_issue 11
_journal_name_full CrystEngComm
_journal_page_first 1550
_journal_page_last 1555
_journal_paper_doi 10.1039/D3CE01126G
_journal_volume 26
_journal_year 2024
_chemical_formula_structural 'Ca3 Ta Ga3 Si2 O14'
_chemical_formula_sum 'Ca3 Ga3 O14 Si2 Ta'
_chemical_name_mineral Langasite
_chemical_name_systematic
;
Tricalcium Tantalum Trigallodisilicate
;
_space_group_IT_number 150
_space_group_name_Hall 'P 3 2"'
_space_group_name_H-M_alt 'P 3 2 1'
_symmetry_Int_Tables_number 150
_symmetry_space_group_name_H-M 'P 3 2 1'
_audit_creation_date 2008/02/01
_cell_angle_alpha 90.
_cell_angle_beta 90.
_cell_angle_gamma 120.
_cell_formula_units_Z 1
_cell_length_a 8.112(1)
_cell_length_b 8.112(1)
_cell_length_c 4.9862(6)
_cell_volume 284.16(6)
_refine_ls_R_factor_all .098
_cod_data_source_file d3ce01126g1.cif
_cod_data_source_block 245381-ICSD
_cod_depositor_comments 'Adding full bibliography for 7248175.cif.'
_cod_original_cell_volume 284.16
_cod_original_formula_sum 'Ca3 Ga3 O14 Si2 Ta1'
_cod_database_code 7248175

loop_
_symmetry_equiv_pos_site_id
_symmetry_equiv_pos_as_xyz
1 'x-y, -y, -z'
2 '-x, -x+y, -z'
3 'y, x, -z'
4 '-x+y, -x, z'
5 '-y, x-y, z'
6 'x, y, z'

loop_
_atom_site_aniso_label
_atom_site_aniso_type_symbol
_atom_site_aniso_U_11
_atom_site_aniso_U_22
_atom_site_aniso_U_33
_atom_site_aniso_U_12
_atom_site_aniso_U_13
_atom_site_aniso_U_23
Ca1 Ca2+ 0.00992(5) 0.0178(1) 0.00802(6) 0.00891(5) -0.00120(3) -0.00240(6)
Ta1 Ta5+ 0.00550(2) 0.00550(2) 0.00397(2) 0.00275(1) 0 0
Si1 Si4+ 0.00643(6) 0.00634(6) 0.00540(9) 0.00317(3) 0 0
Ga1 Ga3+ 0.00660(3) 0.00681(4) 0.00538(3) 0.00340(2) -0.00047(1) -0.00094(2)
O1 O2- 0.0152(2) 0.0152(2) 0.0060(2) 0.0076(1) 0 0
O2 O2- 0.0072(2) 0.0163(3) 0.0098(2) 0.0066(2) 0.0014(1) 0.0044(2)
O3 O2- 0.0086(2) 0.0111(2) 0.0082(2) 0.0059(2) 0.0029(1) 0.0040(1)

loop_
_atom_site_label
_atom_site_type_symbol
_atom_site_symmetry_multiplicity
_atom_site_Wyckoff_symbol
_atom_site_fract_x
_atom_site_fract_y
_atom_site_fract_z
_atom_site_occupancy
_atom_site_attached_hydrogens
Ca1 Ca2+ 3 e 0.42402(3) 0 0 1. 0
Ta1 Ta5+ 1 a 0 0 0 1. 0
Si1 Si4+ 2 d 0.3333 0.6667 0.55028(7) 1. 0
Ga1 Ga3+ 3 f 0.74530(2) 0 0.5 1. 0
O1 O2- 2 d 0.3333 0.6667 0.2303(2) 1. 0
O2 O2- 6 g 0.4760(1) 0.3200(1) 0.3112(1) 1. 0
O3 O2- 6 g 0.2245(1) 0.0847(1) 0.7643(1) 1. 0

loop_
_atom_type_symbol
_atom_type_oxidation_number
Ca2+ 2
Ga3+ 3
O2- -2
Si4+ 4
Ta5+ 5

loop_
_citation_id
_citation_year
_citation_page_first
_citation_page_last
primary 2007 238 242
2 2007 215 220
